data_1519844
loop_
_publ_author_name
'Aldridge, Simon'
'Male, Louise'
'Hursthouse, Michael B.'

_publ_section_title
;
 (C18H34P) . (C9H7GaI3MoO2)
;
_journal_name_full 'Crystal Structure Report Archive'
_journal_page_first 339
_journal_year 2007
_chemical_formula_moiety 'C18 H34 P, C9 H7 Ga I3 Mo O2'
_chemical_formula_sum 'C27 H41 Ga I3 Mo O2 P'
_chemical_formula_weight 974.93
_space_group_IT_number 14
_symmetry_cell_setting monoclinic
_symmetry_space_group_name_Hall '-P 2yn'
_symmetry_space_group_name_H-M 'P 1 21/n 1'
_atom_sites_solution_hydrogens geom
_atom_sites_solution_primary direct
_atom_sites_solution_secondary difmap
_cell_angle_alpha 90.00
_cell_angle_beta 99.325(3)
_cell_angle_gamma 90.00
_cell_formula_units_Z 4
_cell_length_a 9.2979(5)
_cell_length_b 18.4632(8)
_cell_length_c 18.9798(9)
_cell_measurement_reflns_used 4661
_cell_measurement_temperature 120(2)
_cell_measurement_theta_max 27.48
_cell_measurement_theta_min 2.91
_cell_volume 3215.2(3)
_computing_cell_refinement 'DENZO (Otwinowski & Minor, 1997) & COLLECT (Hooft, R.W.W., 1998)'
_computing_data_collection 'COLLECT (Hooft, R.W.W., 1998)'
_computing_data_reduction 'DENZO (Otwinowski & Minor, 1997) & COLLECT (Hooft, R.W.W., 1998)'
_computing_molecular_graphics 'PLATON/PLUTON (Spek, A. L., 1998)'
_computing_publication_material 'WinGX (Farrugia, 1999)'
_computing_structure_refinement 'SHELXL-97 (Sheldrick, 1997)'
_computing_structure_solution
;
Sir2004 (Burla, M.C., Caliandro, R., Camalli, M., Carrozzini, B., 
Cascarano, G., De Caro, L., Giacovazzo, C., Polidori, G. & Spagna, R., 
2004)
;
_diffrn_ambient_temperature 120(2)
_diffrn_detector_area_resol_mean 9.091
_diffrn_measured_fraction_theta_full 0.978
_diffrn_measured_fraction_theta_max 0.978
_diffrn_measurement_device_type 'Bruker-Nonius 95mm CCD camera on \k-goniostat'
_diffrn_measurement_method '\f & \w scans'
_diffrn_radiation_monochromator graphite
_diffrn_radiation_source 'Bruker-Nonius FR591 rotating anode'
_diffrn_radiation_type MoK\a
_diffrn_radiation_wavelength 0.71073
_diffrn_reflns_av_R_equivalents 0.0731
_diffrn_reflns_av_sigmaI/netI 0.0661
_diffrn_reflns_limit_h_max 11
_diffrn_reflns_limit_h_min -11
_diffrn_reflns_limit_k_max 21
_diffrn_reflns_limit_k_min -21
_diffrn_reflns_limit_l_max 21
_diffrn_reflns_limit_l_min -22
_diffrn_reflns_number 20355
_diffrn_reflns_theta_full 25.03
_diffrn_reflns_theta_max 25.03
_diffrn_reflns_theta_min 3.05
_exptl_absorpt_coefficient_mu 4.180
_exptl_absorpt_correction_T_max 0.9211
_exptl_absorpt_correction_T_min 0.5199
_exptl_absorpt_correction_type multi-scan
_exptl_absorpt_process_details 'SADABS V2.10 (Sheldrick, G.M., 2003)'
_exptl_crystal_colour Red
_exptl_crystal_density_diffrn 2.014
_exptl_crystal_density_method 'not measured'
_exptl_crystal_description Plate
_exptl_crystal_F_000 1864
_exptl_crystal_size_max 0.18
_exptl_crystal_size_mid 0.05
_exptl_crystal_size_min 0.02
_refine_diff_density_max 2.559
_refine_diff_density_min -1.340
_refine_diff_density_rms 0.290
_refine_ls_extinction_method none
_refine_ls_goodness_of_fit_ref 1.077
_refine_ls_hydrogen_treatment mixed
_refine_ls_matrix_type full
_refine_ls_number_parameters 320
_refine_ls_number_reflns 5554
_refine_ls_number_restraints 145
_refine_ls_restrained_S_all 1.064
_refine_ls_R_factor_all 0.0947
_refine_ls_R_factor_gt 0.0731
_refine_ls_shift/su_max 0.001
_refine_ls_shift/su_mean 0.000
_refine_ls_structure_factor_coef Fsqd
_refine_ls_weighting_details 'calc w=1/[\s^2^(Fo^2^)+(0.0806P)^2^+91.1911P] where P=(Fo^2^+2Fc^2^)/3'
_refine_ls_weighting_scheme calc
_refine_ls_wR_factor_gt 0.1836
_refine_ls_wR_factor_ref 0.2047
_reflns_number_gt 4422
_reflns_number_total 5554
_reflns_threshold_expression >2sigma(I)
_cod_data_source_file eCrystal-339.cif
_cod_data_source_block 2007src0196
_cod_depositor_comments
;
Citation :
Aldridge, Simon and Male, Louise and Hursthouse, Michael B. (2007) 
University of Southampton, Crystal Structure Report Archive. 
(doi:10.5258/ecrystals/339)

More at:
http://ecrystals.chem.soton.ac.uk/339/

The following automatic conversions were performed:

'_symmetry_cell_setting' value 'Monoclinic' changed to 'monoclinic'
according to the built-in table from CIF Core dictionary named
'cif_core.dic' version 2.4.1 from 2010-06-29.

Automatic conversion script
Id: cif_fix_values 3392 2015-05-12 13:50:21Z andrius 
;
_cod_original_sg_symbol_H-M 'P 2(1)/n'
_cod_database_code 1519844

loop_
_symmetry_equiv_pos_as_xyz
'x, y, z'
'-x+1/2, y+1/2, -z+1/2'
'-x, -y, -z'
'x-1/2, -y-1/2, z-1/2'

loop_
_atom_site_label
_atom_site_type_symbol
_atom_site_fract_x
_atom_site_fract_y
_atom_site_fract_z
_atom_site_U_iso_or_equiv
_atom_site_adp_type
_atom_site_occupancy
_atom_site_symmetry_multiplicity
_atom_site_calc_flag
_atom_site_refinement_flags
_atom_site_disorder_assembly
_atom_site_disorder_group
C1 C 0.3751(15) 0.1522(8) 0.9122(8) 0.035(3) Uani 1 1 d U . .
C2 C 0.1789(17) 0.0465(8) 0.9067(8) 0.040(3) Uani 1 1 d U . .
C3 C 0.2178(19) 0.0314(8) 1.0744(8) 0.045(3) Uani 1 1 d U . .
H3 H 0.1659 -0.0125 1.0772 0.054 Uiso 1 1 calc R . .
C4 C 0.1355(17) 0.0928(8) 1.0778(8) 0.040(3) Uani 1 1 d U . .
H4 H 0.0351 0.0855 1.0797 0.048 Uiso 1 1 calc R . .
C5 C 0.1836(16) 0.1657(7) 1.0787(7) 0.033(2) Uani 1 1 d U . .
H5 H 0.1094 0.2013 1.0768 0.039 Uiso 1 1 calc R . .
C6 C 0.3272(17) 0.1928(8) 1.0820(8) 0.041(3) Uani 1 1 d U . .
H6 H 0.3400 0.2435 1.0890 0.049 Uiso 1 1 calc R . .
C7 C 0.4492(17) 0.1532(9) 1.0762(8) 0.045(3) Uani 1 1 d U . .
H7 H 0.5355 0.1812 1.0781 0.054 Uiso 1 1 calc R . .
C8 C 0.4694(18) 0.0776(10) 1.0678(8) 0.051(3) Uani 1 1 d U . .
H8 H 0.5642 0.0628 1.0614 0.061 Uiso 1 1 calc R . .
C9 C 0.3652(19) 0.0219(9) 1.0677(8) 0.046(3) Uani 1 1 d U . .
H9 H 0.3976 -0.0264 1.0627 0.055 Uiso 1 1 calc R . .
O1 O 0.4278(12) 0.1749(7) 0.8667(6) 0.054(3) Uani 1 1 d U . .
O2 O 0.1350(16) 0.0123(7) 0.8614(6) 0.064(3) Uani 1 1 d U . .
Ga1 Ga 0.07532(15) 0.19634(7) 0.91716(7) 0.0271(3) Uani 1 1 d U . .
Mo1 Mo 0.27042(12) 0.11121(6) 0.98773(6) 0.0274(3) Uani 1 1 d U . .
I1 I 0.13249(10) 0.33607(5) 0.94860(5) 0.0357(3) Uani 1 1 d U . .
I2 I -0.18875(10) 0.17754(5) 0.95319(5) 0.0372(3) Uani 1 1 d U . .
I3 I 0.01310(11) 0.20168(6) 0.77740(5) 0.0395(3) Uani 1 1 d U . .
C10 C 0.8050(15) 0.4524(6) 0.8379(6) 0.027(2) Uani 1 1 d U . .
H10 H 0.8964 0.4575 0.8734 0.033 Uiso 1 1 calc R . .
C11 C 0.7314(16) 0.5275(7) 0.8355(8) 0.036(3) Uani 1 1 d U . .
H11A H 0.6433 0.5275 0.7984 0.044 Uiso 1 1 calc R . .
H11B H 0.7007 0.5376 0.8821 0.044 Uiso 1 1 calc R . .
C12 C 0.8336(15) 0.5853(7) 0.8193(8) 0.033(3) Uani 1 1 d U . .
H12A H 0.9158 0.5893 0.8593 0.040 Uiso 1 1 calc R . .
H12B H 0.7820 0.6324 0.8143 0.040 Uiso 1 1 calc R . .
C13 C 0.8932(19) 0.5683(8) 0.7497(8) 0.042(3) Uani 1 1 d U . .
H13A H 0.8126 0.5716 0.7087 0.050 Uiso 1 1 calc R . .
H13B H 0.9673 0.6049 0.7427 0.050 Uiso 1 1 calc R . .
C14 C 0.9621(16) 0.4922(8) 0.7508(8) 0.041(3) Uani 1 1 d U . .
H14A H 0.9895 0.4816 0.7036 0.049 Uiso 1 1 calc R . .
H14B H 1.0517 0.4908 0.7869 0.049 Uiso 1 1 calc R . .
C15 C 0.8555(15) 0.4354(7) 0.7683(7) 0.030(3) Uani 1 1 d U . .
H15A H 0.7703 0.4336 0.7296 0.036 Uiso 1 1 calc R . .
H15B H 0.9030 0.3873 0.7715 0.036 Uiso 1 1 calc R . .
C16 C 0.5424(15) 0.3445(7) 0.8144(7) 0.030(3) Uani 1 1 d U . .
H16 H 0.4907 0.3127 0.8448 0.036 Uiso 1 1 calc R . .
C17 C 0.5833(15) 0.2952(8) 0.7539(7) 0.034(3) Uani 1 1 d U . .
H17A H 0.6344 0.3242 0.7217 0.040 Uiso 1 1 calc R . .
H17B H 0.6499 0.2562 0.7750 0.040 Uiso 1 1 calc R . .
C18 C 0.4464(16) 0.2622(8) 0.7117(7) 0.037(3) Uani 1 1 d U . .
H18A H 0.4039 0.2276 0.7426 0.044 Uiso 1 1 calc R . .
H18B H 0.4725 0.2348 0.6708 0.044 Uiso 1 1 calc R . .
C19 C 0.3324(15) 0.3195(8) 0.6840(7) 0.033(3) Uani 1 1 d U . .
H19A H 0.2417 0.2950 0.6615 0.040 Uiso 1 1 calc R . .
H19B H 0.3685 0.3489 0.6469 0.040 Uiso 1 1 calc R . .
C20 C 0.2979(14) 0.3698(8) 0.7438(8) 0.036(3) Uani 1 1 d U . .
H20A H 0.2302 0.4082 0.7226 0.043 Uiso 1 1 calc R . .
H20B H 0.2485 0.3415 0.7772 0.043 Uiso 1 1 calc R . .
C21 C 0.4329(16) 0.4042(7) 0.7846(7) 0.035(3) Uani 1 1 d U . .
H21A H 0.4071 0.4336 0.8243 0.042 Uiso 1 1 calc R . .
H21B H 0.4776 0.4366 0.7527 0.042 Uiso 1 1 calc R . .
C22 C 0.6552(14) 0.4093(7) 0.9576(6) 0.027(2) Uani 1 1 d U . .
H22 H 0.5805 0.4486 0.9477 0.033 Uiso 1 1 calc R . .
C23 C 0.5885(17) 0.3469(7) 0.9963(7) 0.036(3) Uani 1 1 d U . .
H23A H 0.5002 0.3284 0.9654 0.043 Uiso 1 1 calc R . .
H23B H 0.6596 0.3067 1.0053 0.043 Uiso 1 1 calc R . .
C24 C 0.5487(18) 0.3727(10) 1.0669(7) 0.046(4) Uani 1 1 d U . .
H24A H 0.4697 0.4090 1.0572 0.056 Uiso 1 1 calc R . .
H24B H 0.5112 0.3311 1.0915 0.056 Uiso 1 1 calc R . .
C25 C 0.6766(17) 0.4058(8) 1.1159(7) 0.036(3) Uani 1 1 d U . .
H25A H 0.6440 0.4252 1.1593 0.044 Uiso 1 1 calc R . .
H25B H 0.7519 0.3685 1.1306 0.044 Uiso 1 1 calc R . .
C26 C 0.7397(17) 0.4662(9) 1.0767(7) 0.039(3) Uani 1 1 d U . .
H26A H 0.8249 0.4872 1.1081 0.047 Uiso 1 1 calc R . .
H26B H 0.6659 0.5049 1.0654 0.047 Uiso 1 1 calc R . .
C27 C 0.7865(17) 0.4400(8) 1.0079(7) 0.038(3) Uani 1 1 d U . .
H27A H 0.8620 0.4020 1.0188 0.046 Uiso 1 1 calc R . .
H27B H 0.8290 0.4807 0.9843 0.046 Uiso 1 1 calc R . .
P1 P 0.7027(4) 0.38023(18) 0.87296(17) 0.0285(7) Uani 1 1 d DU . .
H1 H 0.801(13) 0.320(6) 0.876(7) 0.03(3) Uiso 1 1 d D . .

loop_
_atom_site_aniso_label
_atom_site_aniso_U_11
_atom_site_aniso_U_22
_atom_site_aniso_U_33
_atom_site_aniso_U_23
_atom_site_aniso_U_13
_atom_site_aniso_U_12
C1 0.025(6) 0.040(7) 0.039(5) 0.004(5) 0.005(5) -0.001(5)
C2 0.051(9) 0.028(6) 0.037(5) -0.006(5) -0.001(5) -0.001(5)
C3 0.062(7) 0.032(5) 0.041(7) 0.012(5) 0.008(6) -0.001(5)
C4 0.045(6) 0.040(6) 0.036(6) 0.012(5) 0.011(5) -0.003(4)
C5 0.041(5) 0.033(5) 0.024(5) -0.003(5) 0.002(5) 0.004(5)
C6 0.049(6) 0.040(5) 0.029(6) -0.002(5) -0.007(5) -0.008(4)
C7 0.036(5) 0.062(6) 0.033(6) 0.008(6) -0.008(5) -0.009(5)
C8 0.039(5) 0.069(7) 0.040(7) 0.017(7) -0.005(5) 0.018(5)
C9 0.068(7) 0.042(5) 0.029(7) 0.012(5) 0.010(6) 0.018(5)
O1 0.040(6) 0.079(8) 0.047(7) 0.018(6) 0.014(5) 0.001(6)
O2 0.097(10) 0.048(7) 0.044(7) -0.016(5) 0.000(6) -0.003(7)
Ga1 0.0251(7) 0.0276(7) 0.0274(7) 0.0001(6) 0.0011(6) 0.0032(6)
Mo1 0.0284(6) 0.0276(6) 0.0256(6) 0.0023(4) 0.0023(4) 0.0041(5)
I1 0.0339(5) 0.0253(4) 0.0453(6) -0.0021(4) -0.0011(4) 0.0005(4)
I2 0.0290(5) 0.0329(5) 0.0515(6) 0.0035(4) 0.0123(4) 0.0021(4)
I3 0.0386(5) 0.0513(6) 0.0261(5) 0.0002(4) -0.0027(4) -0.0026(4)
C10 0.043(7) 0.019(5) 0.019(6) -0.001(4) 0.005(5) 0.009(4)
C11 0.035(8) 0.026(5) 0.051(9) -0.002(6) 0.013(6) -0.005(5)
C12 0.027(7) 0.027(6) 0.047(8) 0.001(6) 0.007(6) -0.012(5)
C13 0.062(10) 0.032(6) 0.032(7) 0.002(6) 0.007(6) -0.011(6)
C14 0.033(8) 0.046(7) 0.048(8) -0.004(6) 0.018(6) -0.005(6)
C15 0.035(7) 0.032(6) 0.022(6) -0.001(5) 0.003(5) 0.002(5)
C16 0.035(6) 0.019(6) 0.032(6) -0.008(5) -0.006(5) 0.002(4)
C17 0.031(7) 0.043(8) 0.025(6) 0.001(5) -0.001(5) 0.013(5)
C18 0.042(8) 0.034(7) 0.030(7) -0.008(5) -0.007(6) -0.005(5)
C19 0.033(7) 0.043(7) 0.019(6) 0.005(5) -0.007(5) -0.016(5)
C20 0.023(6) 0.045(8) 0.039(8) 0.008(6) 0.001(5) -0.001(5)
C21 0.041(7) 0.032(7) 0.027(7) -0.003(5) -0.008(5) 0.012(5)
C22 0.035(7) 0.024(6) 0.021(5) 0.002(4) 0.001(4) 0.008(5)
C23 0.048(9) 0.033(7) 0.029(6) -0.013(5) 0.013(6) -0.016(6)
C24 0.055(9) 0.062(10) 0.025(7) -0.006(6) 0.017(6) -0.010(7)
C25 0.051(8) 0.040(7) 0.019(6) 0.000(5) 0.007(5) 0.012(6)
C26 0.040(8) 0.059(9) 0.017(6) 0.005(5) 0.001(5) 0.002(6)
C27 0.055(9) 0.038(8) 0.021(6) -0.007(5) 0.007(5) -0.016(6)
P1 0.0293(18) 0.0307(17) 0.0238(17) -0.0016(13) -0.0005(13) -0.0009(14)

loop_
_atom_type_symbol
_atom_type_description
_atom_type_scat_dispersion_real
_atom_type_scat_dispersion_imag
_atom_type_scat_source
C C 0.0033 0.0016 'International Tables Vol C Tables 4.2.6.8 and 6.1.1.4'
H H 0.0000 0.0000 'International Tables Vol C Tables 4.2.6.8 and 6.1.1.4'
O O 0.0106 0.0060 'International Tables Vol C Tables 4.2.6.8 and 6.1.1.4'
P P 0.1023 0.0942 'International Tables Vol C Tables 4.2.6.8 and 6.1.1.4'
Ga Ga 0.2307 1.6083 'International Tables Vol C Tables 4.2.6.8 and 6.1.1.4'
Mo Mo -1.6832 0.6857 'International Tables Vol C Tables 4.2.6.8 and 6.1.1.4'
I I -0.4742 1.8119 'International Tables Vol C Tables 4.2.6.8 and 6.1.1.4'

loop_
_geom_angle_atom_site_label_1
_geom_angle_atom_site_label_2
_geom_angle_atom_site_label_3
_geom_angle
_geom_angle_site_symmetry_1
_geom_angle_site_symmetry_3
O1 C1 Mo1 176.3(13) . .
O2 C2 Mo1 176.6(16) . .
C4 C3 C9 131.7(15) . .
C4 C3 Mo1 72.1(8) . .
C9 C3 Mo1 72.3(8) . .
C4 C3 H3 114.1 . .
C9 C3 H3 114.1 . .
Mo1 C3 H3 138.5 . .
C3 C4 C5 127.3(15) . .
C3 C4 Mo1 73.3(9) . .
C5 C4 Mo1 70.1(8) . .
C3 C4 H4 116.3 . .
C5 C4 H4 116.3 . .
Mo1 C4 H4 134.9 . .
C6 C5 C4 128.9(14) . .
C6 C5 Mo1 75.0(8) . .
C4 C5 Mo1 73.7(8) . .
C6 C5 H5 115.5 . .
C4 C5 H5 115.5 . .
Mo1 C5 H5 128.9 . .
C7 C6 C5 126.5(14) . .
C7 C6 Mo1 71.4(9) . .
C5 C6 Mo1 69.1(8) . .
C7 C6 H6 116.7 . .
C5 C6 H6 116.7 . .
Mo1 C6 H6 138.7 . .
C6 C7 C8 131.3(15) . .
C6 C7 Mo1 74.3(9) . .
C8 C7 Mo1 71.3(9) . .
C6 C7 H7 114.4 . .
C8 C7 H7 114.4 . .
Mo1 C7 H7 135.9 . .
C9 C8 C7 127.8(15) . .
C9 C8 Mo1 73.5(9) . .
C7 C8 Mo1 72.6(8) . .
C9 C8 H8 116.1 . .
C7 C8 H8 116.1 . .
Mo1 C8 H8 131.5 . .
C3 C9 C8 125.8(15) . .
C3 C9 Mo1 72.4(8) . .
C8 C9 Mo1 70.7(8) . .
C3 C9 H9 117.1 . .
C8 C9 H9 117.1 . .
Mo1 C9 H9 134.0 . .
Mo1 Ga1 I3 124.36(6) . .
Mo1 Ga1 I2 112.47(6) . .
I3 Ga1 I2 101.66(6) . .
Mo1 Ga1 I1 111.72(6) . .
I3 Ga1 I1 101.08(5) . .
I2 Ga1 I1 103.00(5) . .
C1 Mo1 C2 82.7(6) . .
C1 Mo1 C5 130.8(6) . .
C2 Mo1 C5 133.3(6) . .
C1 Mo1 C8 98.2(6) . .
C2 Mo1 C8 122.8(6) . .
C5 Mo1 C8 87.9(6) . .
C1 Mo1 C7 91.0(6) . .
C2 Mo1 C7 157.0(6) . .
C5 Mo1 C7 66.2(6) . .
C8 Mo1 C7 36.1(6) . .
C1 Mo1 C4 166.2(6) . .
C2 Mo1 C4 105.3(6) . .
C5 Mo1 C4 36.2(5) . .
C8 Mo1 C4 86.9(6) . .
C7 Mo1 C4 85.6(6) . .
C1 Mo1 C9 124.0(6) . .
C2 Mo1 C9 98.4(6) . .
C5 Mo1 C9 87.8(5) . .
C8 Mo1 C9 35.8(6) . .
C7 Mo1 C9 66.9(6) . .
C4 Mo1 C9 66.7(5) . .
C1 Mo1 C3 158.3(6) . .
C2 Mo1 C3 93.1(6) . .
C5 Mo1 C3 66.3(5) . .
C8 Mo1 C3 66.2(6) . .
C7 Mo1 C3 84.6(6) . .
C4 Mo1 C3 34.6(5) . .
C9 Mo1 C3 35.4(6) . .
C1 Mo1 C6 103.3(6) . .
C2 Mo1 C6 168.3(6) . .
C5 Mo1 C6 35.9(5) . .
C8 Mo1 C6 66.8(6) . .
C7 Mo1 C6 34.4(6) . .
C4 Mo1 C6 67.0(6) . .
C9 Mo1 C6 86.7(6) . .
C3 Mo1 C6 85.0(5) . .
C1 Mo1 Ga1 77.5(4) . .
C2 Mo1 Ga1 78.1(4) . .
C5 Mo1 Ga1 79.6(4) . .
C8 Mo1 Ga1 158.4(5) . .
C7 Mo1 Ga1 122.3(4) . .
C4 Mo1 Ga1 93.0(4) . .
C9 Mo1 Ga1 158.0(4) . .
C3 Mo1 Ga1 122.7(4) . .
C6 Mo1 Ga1 93.3(4) . .
C15 C10 C11 111.1(11) . .
C15 C10 P1 115.0(9) . .
C11 C10 P1 114.3(9) . .
C15 C10 H10 105.1 . .
C11 C10 H10 105.1 . .
P1 C10 H10 105.1 . .
C12 C11 C10 110.8(12) . .
C12 C11 H11A 109.5 . .
C10 C11 H11A 109.5 . .
C12 C11 H11B 109.5 . .
C10 C11 H11B 109.5 . .
H11A C11 H11B 108.1 . .
C11 C12 C13 111.0(12) . .
C11 C12 H12A 109.4 . .
C13 C12 H12A 109.4 . .
C11 C12 H12B 109.4 . .
C13 C12 H12B 109.4 . .
H12A C12 H12B 108.0 . .
C14 C13 C12 112.3(12) . .
C14 C13 H13A 109.1 . .
C12 C13 H13A 109.1 . .
C14 C13 H13B 109.1 . .
C12 C13 H13B 109.1 . .
H13A C13 H13B 107.9 . .
C15 C14 C13 110.3(12) . .
C15 C14 H14A 109.6 . .
C13 C14 H14A 109.6 . .
C15 C14 H14B 109.6 . .
C13 C14 H14B 109.6 . .
H14A C14 H14B 108.1 . .
C10 C15 C14 110.9(11) . .
C10 C15 H15A 109.5 . .
C14 C15 H15A 109.5 . .
C10 C15 H15B 109.5 . .
C14 C15 H15B 109.5 . .
H15A C15 H15B 108.1 . .
C21 C16 C17 111.9(11) . .
C21 C16 P1 112.8(9) . .
C17 C16 P1 112.7(9) . .
C21 C16 H16 106.3 . .
C17 C16 H16 106.3 . .
P1 C16 H16 106.3 . .
C18 C17 C16 109.8(11) . .
C18 C17 H17A 109.7 . .
C16 C17 H17A 109.7 . .
C18 C17 H17B 109.7 . .
C16 C17 H17B 109.7 . .
H17A C17 H17B 108.2 . .
C17 C18 C19 112.3(11) . .
C17 C18 H18A 109.1 . .
C19 C18 H18A 109.1 . .
C17 C18 H18B 109.1 . .
C19 C18 H18B 109.1 . .
H18A C18 H18B 107.9 . .
C18 C19 C20 112.3(11) . .
C18 C19 H19A 109.1 . .
C20 C19 H19A 109.1 . .
C18 C19 H19B 109.1 . .
C20 C19 H19B 109.1 . .
H19A C19 H19B 107.9 . .
C21 C20 C19 112.2(11) . .
C21 C20 H20A 109.2 . .
C19 C20 H20A 109.2 . .
C21 C20 H20B 109.2 . .
C19 C20 H20B 109.2 . .
H20A C20 H20B 107.9 . .
C20 C21 C16 109.4(11) . .
C20 C21 H21A 109.8 . .
C16 C21 H21A 109.8 . .
C20 C21 H21B 109.8 . .
C16 C21 H21B 109.8 . .
H21A C21 H21B 108.2 . .
C27 C22 C23 108.7(11) . .
C27 C22 P1 112.1(9) . .
C23 C22 P1 111.9(9) . .
C27 C22 H22 108.0 . .
C23 C22 H22 108.0 . .
P1 C22 H22 108.0 . .
C24 C23 C22 111.0(11) . .
C24 C23 H23A 109.4 . .
C22 C23 H23A 109.4 . .
C24 C23 H23B 109.4 . .
C22 C23 H23B 109.4 . .
H23A C23 H23B 108.0 . .
C25 C24 C23 112.8(13) . .
C25 C24 H24A 109.0 . .
C23 C24 H24A 109.0 . .
C25 C24 H24B 109.0 . .
C23 C24 H24B 109.0 . .
H24A C24 H24B 107.8 . .
C26 C25 C24 108.9(12) . .
C26 C25 H25A 109.9 . .
C24 C25 H25A 109.9 . .
C26 C25 H25B 109.9 . .
C24 C25 H25B 109.9 . .
H25A C25 H25B 108.3 . .
C25 C26 C27 112.1(13) . .
C25 C26 H26A 109.2 . .
C27 C26 H26A 109.2 . .
C25 C26 H26B 109.2 . .
C27 C26 H26B 109.2 . .
H26A C26 H26B 107.9 . .
C26 C27 C22 110.0(12) . .
C26 C27 H27A 109.7 . .
C22 C27 H27A 109.7 . .
C26 C27 H27B 109.7 . .
C22 C27 H27B 109.7 . .
H27A C27 H27B 108.2 . .
C22 P1 C10 108.8(6) . .
C22 P1 C16 110.7(6) . .
C10 P1 C16 117.6(6) . .
C22 P1 H1 116(5) . .
C10 P1 H1 102(5) . .
C16 P1 H1 101(5) . .

loop_
_geom_bond_atom_site_label_1
_geom_bond_atom_site_label_2
_geom_bond_distance
_geom_bond_site_symmetry_2
C1 O1 1.139(17) .
C1 Mo1 2.007(14) .
C2 O2 1.090(17) .
C2 Mo1 2.024(14) .
C3 C4 1.37(2) .
C3 C9 1.41(2) .
C3 Mo1 2.319(14) .
C3 H3 0.9500 .
C4 C5 1.42(2) .
C4 Mo1 2.303(14) .
C4 H4 0.9500 .
C5 C6 1.42(2) .
C5 Mo1 2.258(13) .
C5 H5 0.9500 .
C6 C7 1.37(2) .
C6 Mo1 2.334(14) .
C6 H6 0.9500 .
C7 C8 1.42(2) .
C7 Mo1 2.298(15) .
C7 H7 0.9500 .
C8 C9 1.41(2) .
C8 Mo1 2.281(15) .
C8 H8 0.9500 .
C9 Mo1 2.317(14) .
C9 H9 0.9500 .
Ga1 Mo1 2.6015(17) .
Ga1 I3 2.6235(16) .
Ga1 I2 2.6760(17) .
Ga1 I1 2.6817(16) .
C10 C15 1.505(17) .
C10 C11 1.544(17) .
C10 P1 1.824(13) .
C10 H10 1.0000 .
C11 C12 1.495(18) .
C11 H11A 0.9900 .
C11 H11B 0.9900 .
C12 C13 1.55(2) .
C12 H12A 0.9900 .
C12 H12B 0.9900 .
C13 C14 1.54(2) .
C13 H13A 0.9900 .
C13 H13B 0.9900 .
C14 C15 1.517(19) .
C14 H14A 0.9900 .
C14 H14B 0.9900 .
C15 H15A 0.9900 .
C15 H15B 0.9900 .
C16 C21 1.545(17) .
C16 C17 1.559(18) .
C16 P1 1.832(13) .
C16 H16 1.0000 .
C17 C18 1.518(19) .
C17 H17A 0.9900 .
C17 H17B 0.9900 .
C18 C19 1.53(2) .
C18 H18A 0.9900 .
C18 H18B 0.9900 .
C19 C20 1.54(2) .
C19 H19A 0.9900 .
C19 H19B 0.9900 .
C20 C21 1.505(19) .
C20 H20A 0.9900 .
C20 H20B 0.9900 .
C21 H21A 0.9900 .
C21 H21B 0.9900 .
C22 C27 1.530(19) .
C22 C23 1.549(18) .
C22 P1 1.816(12) .
C22 H22 1.0000 .
C23 C24 1.523(18) .
C23 H23A 0.9900 .
C23 H23B 0.9900 .
C24 C25 1.51(2) .
C24 H24A 0.9900 .
C24 H24B 0.9900 .
C25 C26 1.51(2) .
C25 H25A 0.9900 .
C25 H25B 0.9900 .
C26 C27 1.521(19) .
C26 H26A 0.9900 .
C26 H26B 0.9900 .
C27 H27A 0.9900 .
C27 H27B 0.9900 .
P1 H1 1.43(10) .
